data_7005339
loop_
_publ_author_name
'Ma, Liping'
'Zhang, Jie'
'Cai, Ruifang'
'Chen, Zhenxia'
'Zhou, Xigeng'

_publ_section_title
;
 Facile construction of novel organolanthanide square-planar
 macrocycles through addition of carbodiimide to an amino group.
;
_journal_issue 25
_journal_name_full 'Dalton transactions (Cambridge, England : 2003)'
_journal_page_first 2718
_journal_page_last 2722
_journal_paper_doi 10.1039/b700845g
_journal_year 2007
_chemical_formula_sum 'C116 H152 Er4 N12 S4'
_chemical_formula_weight 2511.78
_chemical_name_systematic
;
?
;
_space_group_IT_number 15
_symmetry_cell_setting monoclinic
_symmetry_space_group_name_Hall '-C 2yc'
_symmetry_space_group_name_H-M 'C 1 2/c 1'
_atom_sites_solution_hydrogens geom
_atom_sites_solution_primary direct
_atom_sites_solution_secondary difmap
_audit_creation_method SHELXL-97
_cell_angle_alpha 90.00
_cell_angle_beta 111.8000(10)
_cell_angle_gamma 90.00
_cell_formula_units_Z 4
_cell_length_a 29.382(3)
_cell_length_b 16.9543(19)
_cell_length_c 30.951(4)
_cell_measurement_reflns_used 794
_cell_measurement_temperature 293(2)
_cell_measurement_theta_max 23.906
_cell_measurement_theta_min 2.190
_cell_volume 14316(3)
_computing_cell_refinement 'Bruker XSCANS'
_computing_data_collection 'Bruker XSCANS'
_computing_data_reduction 'Bruker SHELXTL'
_computing_molecular_graphics 'Bruker SHELXTL'
_computing_publication_material 'Bruker SHELXTL'
_computing_structure_refinement 'SHELXL-97 (Sheldrick, 1997)'
_computing_structure_solution 'SHELXS-97 (Sheldrick, 1990)'
_diffrn_ambient_temperature 293(2)
_diffrn_measured_fraction_theta_full 0.999
_diffrn_measured_fraction_theta_max 0.999
_diffrn_measurement_device_type 'CCD area detector'
_diffrn_measurement_method 'phi and omega scans'
_diffrn_radiation_monochromator graphite
_diffrn_radiation_source 'fine-focus sealed tube'
_diffrn_radiation_type MoK\a
_diffrn_radiation_wavelength 0.71073
_diffrn_reflns_av_R_equivalents 0.0369
_diffrn_reflns_av_sigmaI/netI 0.0465
_diffrn_reflns_limit_h_max 34
_diffrn_reflns_limit_h_min -34
_diffrn_reflns_limit_k_max 13
_diffrn_reflns_limit_k_min -20
_diffrn_reflns_limit_l_max 36
_diffrn_reflns_limit_l_min -36
_diffrn_reflns_number 38109
_diffrn_reflns_theta_full 25.01
_diffrn_reflns_theta_max 25.01
_diffrn_reflns_theta_min 1.41
_diffrn_standards_decay_% 5.81
_exptl_absorpt_coefficient_mu 2.420
_exptl_absorpt_correction_T_max 0.7939
_exptl_absorpt_correction_T_min 0.4847
_exptl_absorpt_correction_type multi-scan
_exptl_absorpt_process_details sadabs
_exptl_crystal_colour pink
_exptl_crystal_density_diffrn 1.165
_exptl_crystal_density_method 'not measured'
_exptl_crystal_description prismatic
_exptl_crystal_F_000 5072
_exptl_crystal_size_max 0.35
_exptl_crystal_size_mid 0.20
_exptl_crystal_size_min 0.10
_refine_diff_density_max 2.136
_refine_diff_density_min -0.999
_refine_diff_density_rms 0.262
_refine_ls_extinction_method none
_refine_ls_goodness_of_fit_ref 1.079
_refine_ls_hydrogen_treatment constr
_refine_ls_matrix_type full
_refine_ls_number_parameters 583
_refine_ls_number_reflns 12608
_refine_ls_number_restraints 24
_refine_ls_restrained_S_all 1.080
_refine_ls_R_factor_all 0.1227
_refine_ls_R_factor_gt 0.0723
_refine_ls_shift/su_max 0.001
_refine_ls_shift/su_mean 0.000
_refine_ls_structure_factor_coef Fsqd
_refine_ls_weighting_details 'calc w=1/[\s^2^(Fo^2^)+(0.1697P)^2^+186.7915P] where P=(Fo^2^+2Fc^2^)/3'
_refine_ls_weighting_scheme calc
_refine_ls_wR_factor_gt 0.2444
_refine_ls_wR_factor_ref 0.3088
_reflns_number_gt 7431
_reflns_number_total 12608
_reflns_threshold_expression >2sigma(I)
_cod_data_source_file b700845g.txt
_cod_data_source_block 60106b
_cod_depositor_comments
;
The following automatic conversions were performed:
'_symmetry_cell_setting' value 'Monoclinic' changed to 'monoclinic'
according to '/home/saulius/struct/CIF-dictionaries/cif_core.dic'
dictionary named 'cif_core.dic' version 2.4.1 from 2010-06-29.

Automatic conversion script
Id: cif_fix_enum 1527 2010-12-29 10:47:43Z saulius 
;
_cod_original_cell_volume 14315(3)
_cod_original_sg_symbol_H-M C2/c
_cod_database_code 7005339

loop_
_symmetry_equiv_pos_as_xyz
'x, y, z'
'-x, y, -z+1/2'
'x+1/2, y+1/2, z'
'-x+1/2, y+1/2, -z+1/2'
'-x, -y, -z'
'x, -y, z-1/2'
'-x+1/2, -y+1/2, -z'
'x+1/2, -y+1/2, z-1/2'

loop_
_atom_site_label
_atom_site_type_symbol
_atom_site_fract_x
_atom_site_fract_y
_atom_site_fract_z
_atom_site_U_iso_or_equiv
_atom_site_adp_type
_atom_site_occupancy
_atom_site_symmetry_multiplicity
_atom_site_calc_flag
_atom_site_refinement_flags
_atom_site_disorder_assembly
_atom_site_disorder_group
Er1 Er 0.58403(2) 0.12695(4) 0.58786(2) 0.0558(2) Uani 1 1 d . . .
Er2 Er 0.72012(2) 0.13066(4) 0.90582(2) 0.0582(2) Uani 1 1 d . . .
S1 S 0.32216(13) 0.0728(2) 0.53781(12) 0.0662(9) Uani 1 1 d . . .
S2 S 0.66170(12) 0.1843(2) 0.65592(12) 0.0637(9) Uani 1 1 d . . .
N1 N 0.5252(4) 0.2106(7) 0.6030(4) 0.058(3) Uani 1 1 d . . .
N2 N 0.5712(4) 0.3226(7) 0.6251(4) 0.070(3) Uani 1 1 d . . .
H2B H 0.5923 0.3042 0.6145 0.084 Uiso 1 1 calc R . .
N3 N 0.4868(4) 0.3295(7) 0.6070(4) 0.071(3) Uani 1 1 d . . .
H3B H 0.4658 0.3086 0.6169 0.085 Uiso 1 1 calc R . .
N4 N 0.6760(4) 0.0502(7) 0.8407(4) 0.060(3) Uani 1 1 d . . .
N5 N 0.6667(10) -0.0602(10) 0.8789(5) 0.174(10) Uani 1 1 d U . .
H5B H 0.6704 -0.0299 0.9023 0.209 Uiso 1 1 calc R . .
N6 N 0.6517(10) -0.0668(10) 0.7970(5) 0.163(10) Uani 1 1 d . . .
H6B H 0.6248 -0.0532 0.7750 0.196 Uiso 1 1 calc R . .
C1 C 0.6156(8) 0.2395(12) 0.5468(6) 0.089(5) Uani 1 1 d . . .
H1A H 0.6316 0.2887 0.5613 0.106 Uiso 1 1 calc R . .
C2 C 0.5683(7) 0.2306(11) 0.5207(6) 0.083(5) Uani 1 1 d . . .
H2A H 0.5439 0.2729 0.5137 0.099 Uiso 1 1 calc R . .
C3 C 0.5594(7) 0.1581(15) 0.5016(6) 0.097(6) Uani 1 1 d . . .
H3A H 0.5291 0.1411 0.4766 0.116 Uiso 1 1 calc R . .
C4 C 0.6071(11) 0.1201(11) 0.5145(8) 0.106(7) Uani 1 1 d . . .
H4A H 0.6149 0.0726 0.5006 0.128 Uiso 1 1 calc R . .
C5 C 0.6390(7) 0.1711(16) 0.5432(7) 0.103(6) Uani 1 1 d . . .
H5A H 0.6747 0.1646 0.5549 0.123 Uiso 1 1 calc R . .
C6 C 0.5290(6) 0.0019(9) 0.5861(6) 0.080(4) Uani 1 1 d . . .
H6A H 0.4931 0.0021 0.5746 0.095 Uiso 1 1 calc R . .
C7 C 0.5559(7) -0.0199(9) 0.5606(6) 0.085(5) Uani 1 1 d . . .
H7A H 0.5431 -0.0394 0.5285 0.102 Uiso 1 1 calc R . .
C8 C 0.6063(8) -0.0226(10) 0.5925(8) 0.102(6) Uani 1 1 d . . .
H8A H 0.6337 -0.0456 0.5860 0.123 Uiso 1 1 calc R . .
C9 C 0.6069(8) -0.0024(10) 0.6374(6) 0.089(5) Uani 1 1 d . . .
H9A H 0.6346 -0.0091 0.6670 0.106 Uiso 1 1 calc R . .
C10 C 0.5596(8) 0.0141(9) 0.6322(6) 0.082(5) Uani 1 1 d . . .
H10A H 0.5482 0.0221 0.6580 0.099 Uiso 1 1 calc R . .
C11 C 0.3828(5) 0.1109(8) 0.5568(5) 0.060(3) Uani 1 1 d . . .
C12 C 0.4006(5) 0.1423(9) 0.5257(5) 0.066(4) Uani 1 1 d . . .
H12A H 0.3809 0.1424 0.4942 0.079 Uiso 1 1 calc R . .
C13 C 0.4482(5) 0.1747(8) 0.5400(5) 0.061(3) Uani 1 1 d . . .
H13A H 0.4602 0.1949 0.5184 0.074 Uiso 1 1 calc R . .
C14 C 0.4768(5) 0.1756(8) 0.5875(5) 0.062(3) Uani 1 1 d . . .
C15 C 0.4598(5) 0.1410(9) 0.6182(4) 0.065(4) Uani 1 1 d . . .
H15A H 0.4798 0.1392 0.6495 0.078 Uiso 1 1 calc R . .
C16 C 0.4145(5) 0.1090(10) 0.6040(5) 0.070(4) Uani 1 1 d . . .
H16A H 0.4040 0.0854 0.6258 0.084 Uiso 1 1 calc R . .
C17 C 0.5277(5) 0.2867(8) 0.6116(5) 0.057(3) Uani 1 1 d . . .
C18 C 0.5864(5) 0.3914(9) 0.6567(5) 0.070(4) Uani 1 1 d . . .
H18A H 0.5570 0.4161 0.6585 0.084 Uiso 1 1 calc R . .
C19 C 0.6185(9) 0.3642(10) 0.7048(6) 0.106(7) Uani 1 1 d . . .
H19A H 0.6485 0.3415 0.7040 0.127 Uiso 1 1 calc R . .
H19B H 0.6017 0.3240 0.7154 0.127 Uiso 1 1 calc R . .
C20 C 0.6311(11) 0.4368(13) 0.7392(8) 0.143(9) Uani 1 1 d . . .
H20A H 0.6013 0.4594 0.7405 0.171 Uiso 1 1 calc R . .
H20B H 0.6519 0.4202 0.7703 0.171 Uiso 1 1 calc R . .
C21 C 0.6575(9) 0.4968(16) 0.7209(11) 0.157(11) Uani 1 1 d . . .
H21A H 0.6655 0.5427 0.7410 0.189 Uiso 1 1 calc R . .
H21B H 0.6880 0.4743 0.7210 0.189 Uiso 1 1 calc R . .
C22 C 0.6261(10) 0.5213(13) 0.6721(9) 0.130(8) Uani 1 1 d . . .
H22A H 0.5964 0.5463 0.6720 0.156 Uiso 1 1 calc R . .
H22B H 0.6437 0.5590 0.6605 0.156 Uiso 1 1 calc R . .
C23 C 0.6136(8) 0.4510(12) 0.6418(7) 0.111(7) Uani 1 1 d . . .
H23A H 0.5940 0.4673 0.6103 0.133 Uiso 1 1 calc R . .
H23B H 0.6435 0.4276 0.6414 0.133 Uiso 1 1 calc R . .
C24 C 0.4759(6) 0.4092(9) 0.5862(6) 0.078(4) Uani 1 1 d U . .
H24A H 0.5068 0.4380 0.5941 0.093 Uiso 1 1 calc R . .
C25 C 0.4524(13) 0.4061(15) 0.5363(9) 0.175(12) Uani 1 1 d U . .
H25A H 0.4226 0.3750 0.5281 0.210 Uiso 1 1 calc R . .
H25B H 0.4740 0.3799 0.5236 0.210 Uiso 1 1 calc R . .
C26 C 0.4397(16) 0.4863(18) 0.5148(9) 0.23(2) Uani 1 1 d . . .
H26A H 0.4213 0.4817 0.4816 0.278 Uiso 1 1 calc R . .
H26B H 0.4694 0.5160 0.5195 0.278 Uiso 1 1 calc R . .
C27 C 0.4092(8) 0.5279(13) 0.5380(14) 0.185(16) Uani 1 1 d . . .
H27A H 0.4001 0.5798 0.5243 0.222 Uiso 1 1 calc R . .
H27B H 0.3794 0.4982 0.5325 0.222 Uiso 1 1 calc R . .
C28 C 0.4359(11) 0.5363(16) 0.5883(9) 0.147(10) Uani 1 1 d . . .
H28A H 0.4166 0.5649 0.6027 0.176 Uiso 1 1 calc R . .
H28B H 0.4668 0.5636 0.5950 0.176 Uiso 1 1 calc R . .
C29 C 0.4440(11) 0.4533(14) 0.6050(11) 0.153(10) Uani 1 1 d . . .
H29A H 0.4588 0.4530 0.6387 0.184 Uiso 1 1 calc R . .
H29B H 0.4126 0.4267 0.5959 0.184 Uiso 1 1 calc R . .
C30 C 0.6966(8) 0.2535(10) 0.8496(7) 0.090(5) Uani 1 1 d . . .
H30A H 0.6930 0.2542 0.8169 0.108 Uiso 1 1 calc R . .
C31 C 0.7373(7) 0.2774(10) 0.8872(7) 0.093(5) Uani 1 1 d . . .
H31A H 0.7681 0.2944 0.8846 0.111 Uiso 1 1 calc R . .
C32 C 0.7284(7) 0.2822(9) 0.9273(6) 0.084(5) Uani 1 1 d . . .
H32A H 0.7504 0.3051 0.9567 0.101 Uiso 1 1 calc R . .
C33 C 0.6797(7) 0.2626(10) 0.9164(7) 0.093(5) Uani 1 1 d . . .
H33A H 0.6609 0.2706 0.9365 0.112 Uiso 1 1 calc R . .
C34 C 0.6592(7) 0.2457(10) 0.8665(8) 0.100(6) Uani 1 1 d . . .
H34A H 0.6243 0.2397 0.8475 0.120 Uiso 1 1 calc R . .
C35 C 0.8095(7) 0.0985(16) 0.9110(8) 0.105(6) Uani 1 1 d . . .
H35A H 0.8222 0.1137 0.8871 0.127 Uiso 1 1 calc R . .
C36 C 0.7904(7) 0.0295(14) 0.9126(7) 0.100(7) Uani 1 1 d . . .
H36A H 0.7875 -0.0136 0.8907 0.120 Uiso 1 1 calc R . .
C37 C 0.7828(6) 0.0216(11) 0.9543(7) 0.093(6) Uani 1 1 d . . .
H37A H 0.7750 -0.0271 0.9672 0.112 Uiso 1 1 calc R . .
C38 C 0.7983(6) 0.0935(12) 0.9778(6) 0.087(5) Uani 1 1 d . . .
H38A H 0.8028 0.1034 1.0104 0.105 Uiso 1 1 calc R . .
C39 C 0.8147(7) 0.1443(12) 0.9495(8) 0.103(6) Uani 1 1 d . . .
H39A H 0.8335 0.1933 0.9590 0.123 Uiso 1 1 calc R . .
C40 C 0.6640(5) 0.1479(8) 0.7097(5) 0.059(3) Uani 1 1 d . . .
C41 C 0.7077(5) 0.1151(9) 0.7410(5) 0.072(4) Uani 1 1 d . . .
H41A H 0.7355 0.1160 0.7334 0.087 Uiso 1 1 calc R . .
C42 C 0.7110(5) 0.0820(9) 0.7822(5) 0.068(4) Uani 1 1 d . . .
H42A H 0.7401 0.0581 0.8010 0.082 Uiso 1 1 calc R . .
C43 C 0.6707(5) 0.0836(8) 0.7967(4) 0.056(3) Uani 1 1 d . . .
C44 C 0.6285(5) 0.1186(8) 0.7674(5) 0.065(4) Uani 1 1 d . . .
H44A H 0.6017 0.1220 0.7764 0.079 Uiso 1 1 calc R . .
C45 C 0.6246(5) 0.1492(9) 0.7248(5) 0.063(3) Uani 1 1 d . . .
H45A H 0.5950 0.1712 0.7056 0.076 Uiso 1 1 calc R . .
C46 C 0.6668(10) -0.0232(13) 0.8388(6) 0.137(10) Uani 1 1 d . . .
C47 C 0.6612(11) -0.1447(11) 0.8862(7) 0.116(8) Uani 1 1 d . . .
H47A H 0.6516 -0.1737 0.8568 0.139 Uiso 1 1 calc R . .
C48 C 0.6235(12) -0.1513(17) 0.9065(9) 0.148(10) Uani 1 1 d . . .
H48A H 0.5920 -0.1344 0.8842 0.178 Uiso 1 1 calc R . .
H48B H 0.6319 -0.1186 0.9341 0.178 Uiso 1 1 calc R . .
C49 C 0.6213(11) -0.2468(17) 0.9203(10) 0.143(9) Uani 1 1 d . . .
H49A H 0.6009 -0.2523 0.9386 0.172 Uiso 1 1 calc R . .
H49B H 0.6066 -0.2775 0.8920 0.172 Uiso 1 1 calc R . .
C50 C 0.6728(13) -0.2785(14) 0.9481(10) 0.147(10) Uani 1 1 d . . .
H50A H 0.6841 -0.2554 0.9790 0.176 Uiso 1 1 calc R . .
H50B H 0.6706 -0.3350 0.9517 0.176 Uiso 1 1 calc R . .
C51 C 0.7071(11) -0.2637(15) 0.9286(9) 0.137(9) Uani 1 1 d . . .
H51A H 0.6990 -0.2925 0.8996 0.164 Uiso 1 1 calc R . .
H51B H 0.7393 -0.2805 0.9496 0.164 Uiso 1 1 calc R . .
C52 C 0.7071(11) -0.1746(15) 0.9196(11) 0.150(10) Uani 1 1 d . . .
H52A H 0.7144 -0.1470 0.9489 0.179 Uiso 1 1 calc R . .
H52B H 0.7331 -0.1628 0.9084 0.179 Uiso 1 1 calc R . .
C53 C 0.6819(9) -0.1410(15) 0.7876(9) 0.132(8) Uiso 1 1 d D . .
H53A H 0.6998 -0.1674 0.8173 0.159 Uiso 1 1 calc R . .
C54 C 0.7172(13) -0.1172(18) 0.7659(14) 0.208(16) Uiso 1 1 d D . .
H54A H 0.7017 -0.0791 0.7414 0.250 Uiso 1 1 calc R . .
H54B H 0.7454 -0.0921 0.7891 0.250 Uiso 1 1 calc R . .
C55 C 0.7335(12) -0.1841(18) 0.7464(13) 0.200(14) Uiso 1 1 d D . .
H55A H 0.7552 -0.2161 0.7716 0.240 Uiso 1 1 calc R . .
H55B H 0.7522 -0.1651 0.7284 0.240 Uiso 1 1 calc R . .
C56 C 0.6931(12) -0.2333(19) 0.7166(11) 0.182(12) Uiso 1 1 d D . .
H56A H 0.7059 -0.2785 0.7055 0.219 Uiso 1 1 calc R . .
H56B H 0.6724 -0.2033 0.6898 0.219 Uiso 1 1 calc R . .
C57 C 0.6643(14) -0.260(2) 0.7447(13) 0.229(17) Uiso 1 1 d D . .
H57A H 0.6393 -0.2968 0.7266 0.274 Uiso 1 1 calc R . .
H57B H 0.6859 -0.2871 0.7722 0.274 Uiso 1 1 calc R . .
C58 C 0.6407(11) -0.1927(18) 0.7588(12) 0.194(13) Uiso 1 1 d D . .
H58A H 0.6219 -0.2111 0.7769 0.233 Uiso 1 1 calc R . .
H58B H 0.6190 -0.1645 0.7318 0.233 Uiso 1 1 calc R . .

loop_
_atom_site_aniso_label
_atom_site_aniso_U_11
_atom_site_aniso_U_22
_atom_site_aniso_U_33
_atom_site_aniso_U_23
_atom_site_aniso_U_13
_atom_site_aniso_U_12
Er1 0.0585(4) 0.0640(4) 0.0462(4) -0.0039(3) 0.0209(3) 0.0022(3)
Er2 0.0500(4) 0.0649(4) 0.0553(4) -0.0142(3) 0.0144(3) -0.0001(3)
S1 0.0580(19) 0.080(3) 0.054(2) -0.0027(17) 0.0136(16) -0.0123(17)
S2 0.0546(19) 0.081(2) 0.055(2) 0.0004(17) 0.0188(16) -0.0005(17)
N1 0.049(6) 0.071(8) 0.053(6) -0.002(5) 0.019(5) 0.000(5)
N2 0.045(6) 0.077(8) 0.086(9) -0.024(7) 0.023(6) 0.002(6)
N3 0.061(7) 0.065(8) 0.088(9) -0.007(6) 0.029(6) -0.002(6)
N4 0.073(7) 0.058(7) 0.045(6) -0.005(5) 0.017(5) -0.005(5)
N5 0.36(3) 0.078(11) 0.057(9) -0.013(8) 0.043(14) -0.061(15)
N6 0.30(3) 0.080(11) 0.058(9) -0.013(8) 0.011(13) -0.038(14)
C1 0.105(14) 0.103(14) 0.062(10) -0.001(9) 0.036(10) -0.018(11)
C2 0.088(12) 0.087(12) 0.073(11) 0.023(9) 0.029(10) 0.020(10)
C3 0.093(13) 0.139(18) 0.052(10) 0.012(11) 0.019(9) -0.008(13)
C4 0.19(2) 0.083(13) 0.088(14) 0.004(10) 0.101(16) 0.012(14)
C5 0.079(12) 0.16(2) 0.080(13) 0.005(14) 0.047(10) 0.007(14)
C6 0.084(11) 0.068(10) 0.093(13) -0.011(9) 0.040(10) -0.019(8)
C7 0.105(13) 0.063(10) 0.078(11) -0.017(8) 0.024(10) -0.005(9)
C8 0.105(15) 0.071(12) 0.140(18) -0.012(11) 0.056(14) 0.016(10)
C9 0.118(15) 0.065(10) 0.065(10) 0.013(8) 0.014(10) 0.000(10)
C10 0.125(15) 0.061(10) 0.083(12) 0.002(8) 0.063(11) 0.005(9)
C11 0.057(8) 0.067(9) 0.053(8) -0.008(6) 0.016(6) -0.004(6)
C12 0.062(8) 0.085(10) 0.052(8) -0.011(7) 0.021(7) -0.009(7)
C13 0.062(8) 0.068(9) 0.052(8) -0.006(6) 0.018(6) -0.005(7)
C14 0.054(8) 0.068(9) 0.062(9) -0.016(7) 0.021(7) 0.006(6)
C15 0.054(8) 0.105(12) 0.034(7) -0.004(7) 0.015(6) 0.000(7)
C16 0.051(8) 0.111(12) 0.042(7) -0.003(7) 0.009(6) -0.003(8)
C17 0.052(8) 0.062(9) 0.056(8) -0.012(6) 0.018(6) -0.004(6)
C18 0.059(8) 0.070(9) 0.078(10) -0.005(8) 0.022(7) 0.002(7)
C19 0.145(18) 0.067(11) 0.080(12) -0.009(9) 0.012(12) -0.004(10)
C20 0.23(3) 0.102(17) 0.102(16) -0.047(13) 0.067(17) -0.054(18)
C21 0.13(2) 0.12(2) 0.21(3) -0.08(2) 0.04(2) -0.066(16)
C22 0.15(2) 0.103(17) 0.13(2) 0.010(15) 0.041(17) -0.037(15)
C23 0.142(18) 0.113(16) 0.091(14) -0.019(12) 0.058(13) -0.046(14)
C24 0.060(9) 0.069(10) 0.091(12) -0.009(8) 0.014(8) -0.004(7)
C25 0.29(3) 0.105(17) 0.104(17) -0.003(14) 0.045(19) 0.079(19)
C26 0.45(6) 0.15(3) 0.090(18) 0.028(17) 0.10(3) 0.12(3)
C27 0.072(13) 0.073(14) 0.33(5) 0.00(2) -0.02(2) 0.013(11)
C28 0.17(3) 0.12(2) 0.13(2) -0.006(16) 0.03(2) 0.038(17)
C29 0.18(2) 0.102(18) 0.21(3) 0.014(18) 0.11(2) 0.060(17)
C30 0.124(15) 0.074(11) 0.080(12) -0.009(9) 0.048(12) -0.008(10)
C31 0.102(14) 0.080(12) 0.102(14) -0.007(10) 0.046(12) -0.021(10)
C32 0.095(13) 0.070(10) 0.076(11) -0.025(8) 0.018(9) -0.014(9)
C33 0.109(15) 0.071(11) 0.115(16) -0.002(10) 0.060(13) 0.029(10)
C34 0.094(13) 0.061(11) 0.112(16) -0.002(10) 0.000(12) 0.018(9)
C35 0.077(12) 0.148(19) 0.105(15) -0.028(15) 0.049(11) 0.006(13)
C36 0.072(11) 0.124(17) 0.096(15) -0.049(13) 0.020(10) 0.023(11)
C37 0.062(10) 0.079(12) 0.109(15) -0.018(10) -0.002(10) 0.021(8)
C38 0.057(9) 0.112(14) 0.072(11) -0.016(10) -0.001(8) 0.004(9)
C39 0.070(11) 0.103(14) 0.129(17) -0.033(13) 0.029(11) -0.018(10)
C40 0.046(7) 0.075(9) 0.052(8) -0.012(6) 0.014(6) -0.006(6)
C41 0.048(8) 0.091(11) 0.074(10) 0.000(8) 0.018(7) 0.002(7)
C42 0.064(8) 0.089(11) 0.051(8) 0.003(7) 0.020(7) 0.014(7)
C43 0.067(8) 0.053(8) 0.048(7) -0.005(6) 0.020(6) 0.003(6)
C44 0.052(8) 0.084(10) 0.063(9) -0.003(7) 0.025(7) 0.003(7)
C45 0.053(8) 0.079(9) 0.057(8) 0.004(7) 0.020(6) 0.006(7)
C46 0.23(3) 0.095(15) 0.052(11) 0.003(10) 0.013(13) -0.037(16)
C47 0.20(3) 0.071(12) 0.068(12) -0.012(9) 0.045(15) -0.035(14)
C48 0.21(3) 0.15(2) 0.094(17) -0.013(15) 0.069(19) 0.03(2)
C49 0.17(3) 0.15(2) 0.13(2) -0.040(18) 0.08(2) -0.03(2)
C50 0.21(3) 0.083(15) 0.14(2) 0.009(14) 0.06(2) -0.017(18)
C51 0.18(2) 0.14(2) 0.13(2) 0.009(16) 0.10(2) 0.007(18)
C52 0.17(3) 0.11(2) 0.16(3) 0.014(18) 0.06(2) -0.047(18)

loop_
_atom_type_symbol
_atom_type_description
_atom_type_scat_dispersion_real
_atom_type_scat_dispersion_imag
_atom_type_scat_source
C C 0.0033 0.0016 'International Tables Vol C Tables 4.2.6.8 and 6.1.1.4'
H H 0.0000 0.0000 'International Tables Vol C Tables 4.2.6.8 and 6.1.1.4'
N N 0.0061 0.0033 'International Tables Vol C Tables 4.2.6.8 and 6.1.1.4'
S S 0.1246 0.1234 'International Tables Vol C Tables 4.2.6.8 and 6.1.1.4'
Er Er -0.2586 4.9576 'International Tables Vol C Tables 4.2.6.8 and 6.1.1.4'

loop_
_geom_angle_atom_site_label_1
_geom_angle_atom_site_label_2
_geom_angle_atom_site_label_3
_geom_angle
_geom_angle_site_symmetry_1
_geom_angle_site_symmetry_3
_geom_angle_publ_flag
N1 Er1 C3 97.8(6) . . ?
N1 Er1 C5 124.5(6) . . ?
C3 Er1 C5 51.2(6) . . ?
N1 Er1 C4 129.3(6) . . ?
C3 Er1 C4 32.8(7) . . ?
C5 Er1 C4 29.9(6) . . ?
N1 Er1 C10 88.4(5) . . ?
C3 Er1 C10 132.6(7) . . ?
C5 Er1 C10 147.1(7) . . ?
C4 Er1 C10 129.7(6) . . ?
N1 Er1 C8 138.0(5) . . ?
C3 Er1 C8 103.1(8) . . ?
C5 Er1 C8 96.7(8) . . ?
C4 Er1 C8 82.2(6) . . ?
C10 Er1 C8 51.0(6) . . ?
N1 Er1 C9 115.2(6) . . ?
C3 Er1 C9 134.3(7) . . ?
C5 Er1 C9 118.6(7) . . ?
C4 Er1 C9 112.4(6) . . ?
C10 Er1 C9 30.4(5) . . ?
C8 Er1 C9 31.6(6) . . ?
N1 Er1 C2 80.3(5) . . ?
C3 Er1 C2 30.1(6) . . ?
C5 Er1 C2 49.3(6) . . ?
C4 Er1 C2 50.7(6) . . ?
C10 Er1 C2 154.9(6) . . ?
C8 Er1 C2 131.3(7) . . ?
C9 Er1 C2 162.8(6) . . ?
N1 Er1 C1 94.2(5) . . ?
C3 Er1 C1 50.3(6) . . ?
C5 Er1 C1 30.4(6) . . ?
C4 Er1 C1 50.3(6) . . ?
C10 Er1 C1 175.8(6) . . ?
C8 Er1 C1 127.0(7) . . ?
C9 Er1 C1 145.8(7) . . ?
C2 Er1 C1 29.3(5) . . ?
N1 Er1 S2 95.6(3) . . ?
C3 Er1 S2 125.6(5) . . ?
C5 Er1 S2 78.2(5) . . ?
C4 Er1 S2 106.5(7) . . ?
C10 Er1 S2 100.1(5) . . ?
C8 Er1 S2 100.8(5) . . ?
C9 Er1 S2 83.3(4) . . ?
C2 Er1 S2 103.3(5) . . ?
C1 Er1 S2 76.4(4) . . ?
N1 Er1 C6 89.9(5) . . ?
C3 Er1 C6 102.2(6) . . ?
C5 Er1 C6 135.6(7) . . ?
C4 Er1 C6 107.5(6) . . ?
C10 Er1 C6 30.6(5) . . ?
C8 Er1 C6 50.5(6) . . ?
C9 Er1 C6 50.5(6) . . ?
C2 Er1 C6 126.2(6) . . ?
C1 Er1 C6 152.4(6) . . ?
S2 Er1 C6 130.4(4) . . ?
N1 Er1 C7 116.8(5) . . ?
C3 Er1 C7 85.9(7) . . ?
C5 Er1 C7 106.4(7) . . ?
C4 Er1 C7 80.4(6) . . ?
C10 Er1 C7 50.6(5) . . ?
C8 Er1 C7 31.8(6) . . ?
C9 Er1 C7 51.9(5) . . ?
C2 Er1 C7 115.6(6) . . ?
C1 Er1 C7 130.3(6) . . ?
S2 Er1 C7 132.1(4) . . ?
C6 Er1 C7 29.6(5) . . ?
N4 Er2 C39 129.1(5) . . ?
N4 Er2 C33 117.9(5) . . ?
C39 Er2 C33 107.8(7) . . ?
N4 Er2 C38 127.9(5) . . ?
C39 Er2 C38 31.9(6) . . ?
C33 Er2 C38 113.3(6) . . ?
N4 Er2 C34 88.3(5) . . ?
C39 Er2 C34 125.9(7) . . ?
C33 Er2 C34 32.5(6) . . ?
C38 Er2 C34 143.8(6) . . ?
N4 Er2 C35 98.7(6) . . ?
C39 Er2 C35 30.6(6) . . ?
C33 Er2 C35 131.4(8) . . ?
C38 Er2 C35 50.0(6) . . ?
C34 Er2 C35 132.6(8) . . ?
N4 Er2 C36 81.9(5) . . ?
C39 Er2 C36 50.5(6) . . ?
C33 Er2 C36 158.2(7) . . ?
C38 Er2 C36 50.2(6) . . ?
C34 Er2 C36 154.5(8) . . ?
C35 Er2 C36 28.8(6) . . ?
N4 Er2 C30 88.1(5) . . ?
C39 Er2 C30 103.8(7) . . ?
C33 Er2 C30 52.1(6) . . ?
C38 Er2 C30 133.2(7) . . ?
C34 Er2 C30 30.6(6) . . ?
C35 Er2 C30 102.4(8) . . ?
C36 Er2 C30 125.0(7) . . ?
N4 Er2 C32 137.8(5) . . ?
C39 Er2 C32 78.6(6) . . ?
C33 Er2 C32 30.6(5) . . ?
C38 Er2 C32 92.9(6) . . ?
C34 Er2 C32 51.5(6) . . ?
C35 Er2 C32 100.9(7) . . ?
C36 Er2 C32 128.1(7) . . ?
C30 Er2 C32 51.3(5) . . ?
N4 Er2 C31 116.3(5) . . ?
C39 Er2 C31 77.1(7) . . ?
C33 Er2 C31 49.8(6) . . ?
C38 Er2 C31 103.5(6) . . ?
C34 Er2 C31 49.6(6) . . ?
C35 Er2 C31 86.6(8) . . ?
C36 Er2 C31 115.0(7) . . ?
C30 Er2 C31 30.4(5) . . ?
C32 Er2 C31 29.9(5) . . ?
N4 Er2 C37 97.2(5) . . ?
C39 Er2 C37 52.1(6) . . ?
C33 Er2 C37 141.3(6) . . ?
C38 Er2 C37 31.0(5) . . ?
C34 Er2 C37 173.8(7) . . ?
C35 Er2 C37 49.6(7) . . ?
C36 Er2 C37 30.6(6) . . ?
C30 Er2 C37 151.9(7) . . ?
C32 Er2 C37 123.8(5) . . ?
C31 Er2 C37 129.1(6) . . ?
N4 Er2 S1 95.9(3) . 2_656 ?
C39 Er2 S1 110.9(6) . 2_656 ?
C33 Er2 S1 83.6(4) . 2_656 ?
C38 Er2 S1 80.2(5) . 2_656 ?
C34 Er2 S1 100.0(6) . 2_656 ?
C35 Er2 S1 125.4(6) . 2_656 ?
C36 Er2 S1 104.4(6) . 2_656 ?
C30 Er2 S1 130.4(5) . 2_656 ?
C32 Er2 S1 102.3(4) . 2_656 ?
C31 Er2 S1 131.2(4) . 2_656 ?
C37 Er2 S1 76.6(5) . 2_656 ?
C11 S1 Er2 107.6(5) . 2_656 ?
C40 S2 Er1 110.1(4) . . ?
C17 N1 C14 116.5(11) . . ?
C17 N1 Er1 128.6(9) . . ?
C14 N1 Er1 112.4(8) . . ?
C17 N2 C18 125.8(11) . . ?
C17 N2 H2B 117.1 . . ?
C18 N2 H2B 117.1 . . ?
C17 N3 C24 124.7(12) . . ?
C17 N3 H3B 117.6 . . ?
C24 N3 H3B 117.6 . . ?
C46 N4 C43 113.4(13) . . ?
C46 N4 Er2 129.8(11) . . ?
C43 N4 Er2 114.3(8) . . ?
C46 N5 C47 127.8(17) . . ?
C46 N5 H5B 116.1 . . ?
C47 N5 H5B 116.1 . . ?
C46 N6 C53 124(2) . . ?
C46 N6 H6B 117.9 . . ?
C53 N6 H6B 117.9 . . ?
C2 C1 C5 107.3(18) . . ?
C2 C1 Er1 74.7(10) . . ?
C5 C1 Er1 72.9(11) . . ?
C2 C1 H1A 126.0 . . ?
C5 C1 H1A 126.0 . . ?
Er1 C1 H1A 126.0 . . ?
C1 C2 C3 110.9(17) . . ?
C1 C2 Er1 76.0(10) . . ?
C3 C2 Er1 71.7(10) . . ?
C1 C2 H2A 124.4 . . ?
C3 C2 H2A 124.4 . . ?
Er1 C2 H2A 124.4 . . ?
C2 C3 C4 105.9(18) . . ?
C2 C3 Er1 78.1(10) . . ?
C4 C3 Er1 75.5(9) . . ?
C2 C3 H3A 125.9 . . ?
C4 C3 H3A 125.9 . . ?
Er1 C3 H3A 125.9 . . ?
C5 C4 C3 105.2(18) . . ?
C5 C4 Er1 74.9(10) . . ?
C3 C4 Er1 71.7(9) . . ?
C5 C4 H4A 126.9 . . ?
C3 C4 H4A 126.9 . . ?
Er1 C4 H4A 126.9 . . ?
C4 C5 C1 110.5(19) . . ?
C4 C5 Er1 75.2(11) . . ?
C1 C5 Er1 76.7(10) . . ?
C4 C5 H5A 124.3 . . ?
C1 C5 H5A 124.3 . . ?
Er1 C5 H5A 124.3 . . ?
C7 C6 C10 110.1(16) . . ?
C7 C6 Er1 75.4(9) . . ?
C10 C6 Er1 72.8(9) . . ?
C7 C6 H6A 124.7 . . ?
C10 C6 H6A 124.7 . . ?
Er1 C6 H6A 124.7 . . ?
C6 C7 C8 106.4(16) . . ?
C6 C7 Er1 74.9(9) . . ?
C8 C7 Er1 72.1(9) . . ?
C6 C7 H7A 126.4 . . ?
C8 C7 H7A 126.4 . . ?
Er1 C7 H7A 126.4 . . ?
C9 C8 C7 107.3(17) . . ?
C9 C8 Er1 74.5(9) . . ?
C7 C8 Er1 76.1(9) . . ?
C9 C8 H8A 125.7 . . ?
C7 C8 H8A 125.7 . . ?
Er1 C8 H8A 125.7 . . ?
C10 C9 C8 106.9(16) . . ?
C10 C9 Er1 74.4(10) . . ?
C8 C9 Er1 73.9(10) . . ?
C10 C9 H9A 126.0 . . ?
C8 C9 H9A 126.0 . . ?
Er1 C9 H9A 126.0 . . ?
C9 C10 C6 109.3(15) . . ?
C9 C10 Er1 75.2(10) . . ?
C6 C10 Er1 76.6(9) . . ?
C9 C10 H10A 124.7 . . ?
C6 C10 H10A 124.7 . . ?
Er1 C10 H10A 124.7 . . ?
C12 C11 C16 117.5(13) . . ?
C12 C11 S1 120.7(11) . . ?
C16 C11 S1 121.9(11) . . ?
C11 C12 C13 121.8(13) . . ?
C11 C12 H12A 119.1 . . ?
C13 C12 H12A 119.1 . . ?
C14 C13 C12 118.2(13) . . ?
C14 C13 H13A 120.9 . . ?
C12 C13 H13A 120.9 . . ?
C15 C14 C13 119.7(13) . . ?
C15 C14 N1 121.1(12) . . ?
C13 C14 N1 119.1(13) . . ?
C16 C15 C14 121.5(13) . . ?
C16 C15 H15A 119.3 . . ?
C14 C15 H15A 119.3 . . ?
C15 C16 C11 121.2(13) . . ?
C15 C16 H16A 119.4 . . ?
C11 C16 H16A 119.4 . . ?
N1 C17 N2 119.2(12) . . ?
N1 C17 N3 121.2(12) . . ?
N2 C17 N3 119.6(12) . . ?
C23 C18 N2 113.5(14) . . ?
C23 C18 C19 107.9(15) . . ?
N2 C18 C19 109.6(13) . . ?
C23 C18 H18A 108.6 . . ?
N2 C18 H18A 108.6 . . ?
C19 C18 H18A 108.6 . . ?
C18 C19 C20 109.3(16) . . ?
C18 C19 H19A 109.8 . . ?
C20 C19 H19A 109.8 . . ?
C18 C19 H19B 109.8 . . ?
C20 C19 H19B 109.8 . . ?
H19A C19 H19B 108.3 . . ?
C21 C20 C19 107.2(19) . . ?
C21 C20 H20A 110.3 . . ?
C19 C20 H20A 110.3 . . ?
C21 C20 H20B 110.3 . . ?
C19 C20 H20B 110.3 . . ?
H20A C20 H20B 108.5 . . ?
C22 C21 C20 110.7(19) . . ?
C22 C21 H21A 109.5 . . ?
C20 C21 H21A 109.5 . . ?
C22 C21 H21B 109.5 . . ?
C20 C21 H21B 109.5 . . ?
H21A C21 H21B 108.1 . . ?
C23 C22 C21 109(2) . . ?
C23 C22 H22A 109.8 . . ?
C21 C22 H22A 109.8 . . ?
C23 C22 H22B 109.8 . . ?
C21 C22 H22B 109.8 . . ?
H22A C22 H22B 108.3 . . ?
C18 C23 C22 113.1(17) . . ?
C18 C23 H23A 109.0 . . ?
C22 C23 H23A 109.0 . . ?
C18 C23 H23B 109.0 . . ?
C22 C23 H23B 109.0 . . ?
H23A C23 H23B 107.8 . . ?
C25 C24 C29 108.7(19) . . ?
C25 C24 N3 111.9(15) . . ?
C29 C24 N3 111.0(16) . . ?
C25 C24 H24A 108.4 . . ?
C29 C24 H24A 108.4 . . ?
N3 C24 H24A 108.4 . . ?
C24 C25 C26 113(2) . . ?
C24 C25 H25A 109.1 . . ?
C26 C25 H25A 109.1 . . ?
C24 C25 H25B 109.1 . . ?
C26 C25 H25B 109.1 . . ?
H25A C25 H25B 107.8 . . ?
C25 C26 C27 108(3) . . ?
C25 C26 H26A 110.2 . . ?
C27 C26 H26A 110.2 . . ?
C25 C26 H26B 110.2 . . ?
C27 C26 H26B 110.2 . . ?
H26A C26 H26B 108.5 . . ?
C28 C27 C26 112(2) . . ?
C28 C27 H27A 109.3 . . ?
C26 C27 H27A 109.3 . . ?
C28 C27 H27B 109.3 . . ?
C26 C27 H27B 109.3 . . ?
H27A C27 H27B 107.9 . . ?
C27 C28 C29 103(2) . . ?
C27 C28 H28A 111.1 . . ?
C29 C28 H28A 111.1 . . ?
C27 C28 H28B 111.1 . . ?
C29 C28 H28B 111.1 . . ?
H28A C28 H28B 109.1 . . ?
C24 C29 C28 113(2) . . ?
C24 C29 H29A 109.0 . . ?
C28 C29 H29A 109.0 . . ?
C24 C29 H29B 109.0 . . ?
C28 C29 H29B 109.0 . . ?
H29A C29 H29B 107.8 . . ?
C31 C30 C34 105.7(16) . . ?
C31 C30 Er2 75.1(11) . . ?
C34 C30 Er2 74.2(10) . . ?
C31 C30 H30A 126.5 . . ?
C34 C30 H30A 126.5 . . ?
Er2 C30 H30A 126.5 . . ?
C32 C31 C30 112.7(17) . . ?
C32 C31 Er2 75.0(10) . . ?
C30 C31 Er2 74.5(10) . . ?
C32 C31 H31A 123.5 . . ?
C30 C31 H31A 123.5 . . ?
Er2 C31 H31A 123.5 . . ?
C31 C32 C33 107.2(16) . . ?
C31 C32 Er2 75.1(10) . . ?
C33 C32 Er2 73.5(9) . . ?
C31 C32 H32A 125.9 . . ?
C33 C32 H32A 125.9 . . ?
Er2 C32 H32A 125.9 . . ?
C32 C33 C34 106.7(17) . . ?
C32 C33 Er2 76.0(9) . . ?
C34 C33 Er2 74.2(9) . . ?
C32 C33 H33A 126.0 . . ?
C34 C33 H33A 126.0 . . ?
Er2 C33 H33A 126.0 . . ?
C30 C34 C33 107.8(17) . . ?
C30 C34 Er2 75.2(11) . . ?
C33 C34 Er2 73.3(9) . . ?
C30 C34 H34A 125.7 . . ?
C33 C34 H34A 125.7 . . ?
Er2 C34 H34A 125.7 . . ?
C36 C35 C39 112(2) . . ?
C36 C35 Er2 75.8(11) . . ?
C39 C35 Er2 74.0(10) . . ?
C36 C35 H35A 123.6 . . ?
C39 C35 H35A 123.6 . . ?
Er2 C35 H35A 123.6 . . ?
C35 C36 C37 109.8(18) . . ?
C35 C36 Er2 75.4(12) . . ?
C37 C36 Er2 75.3(9) . . ?
C35 C36 H36A 124.6 . . ?
C37 C36 H36A 124.6 . . ?
Er2 C36 H36A 124.6 . . ?
C36 C37 C38 105.3(19) . . ?
C36 C37 Er2 74.0(11) . . ?
C38 C37 Er2 73.2(9) . . ?
C36 C37 H37A 126.8 . . ?
C38 C37 H37A 126.8 . . ?
Er2 C37 H37A 126.8 . . ?
C37 C38 C39 108.8(18) . . ?
C37 C38 Er2 75.8(9) . . ?
C39 C38 Er2 73.8(10) . . ?
C37 C38 H38A 125.2 . . ?
C39 C38 H38A 125.2 . . ?
Er2 C38 H38A 125.2 . . ?
C35 C39 C38 103.6(19) . . ?
C35 C39 Er2 75.4(11) . . ?
C38 C39 Er2 74.3(9) . . ?
C35 C39 H39A 127.2 . . ?
C38 C39 H39A 127.2 . . ?
Er2 C39 H39A 127.2 . . ?
C45 C40 C41 115.5(13) . . ?
C45 C40 S2 124.5(11) . . ?
C41 C40 S2 120.0(11) . . ?
C42 C41 C40 122.6(14) . . ?
C42 C41 H41A 118.7 . . ?
C40 C41 H41A 118.7 . . ?
C41 C42 C43 120.9(13) . . ?
C41 C42 H42A 119.6 . . ?
C43 C42 H42A 119.6 . . ?
C44 C43 C42 117.1(13) . . ?
C44 C43 N4 123.7(12) . . ?
C42 C43 N4 119.3(12) . . ?
C43 C44 C45 122.0(13) . . ?
C43 C44 H44A 119.0 . . ?
C45 C44 H44A 119.0 . . ?
C44 C45 C40 121.9(13) . . ?
C44 C45 H45A 119.1 . . ?
C40 C45 H45A 119.1 . . ?
N4 C46 N5 118.1(17) . . ?
N4 C46 N6 123.0(17) . . ?
N5 C46 N6 118.6(18) . . ?
C52 C47 C48 109(2) . . ?
C52 C47 N5 109(2) . . ?
C48 C47 N5 107(2) . . ?
C52 C47 H47A 110.9 . . ?
C48 C47 H47A 110.9 . . ?
N5 C47 H47A 110.9 . . ?
C47 C48 C49 107(2) . . ?
C47 C48 H48A 110.3 . . ?
C49 C48 H48A 110.3 . . ?
C47 C48 H48B 110.3 . . ?
C49 C48 H48B 110.3 . . ?
H48A C48 H48B 108.6 . . ?
C50 C49 C48 111(2) . . ?
C50 C49 H49A 109.5 . . ?
C48 C49 H49A 109.5 . . ?
C50 C49 H49B 109.5 . . ?
C48 C49 H49B 109.5 . . ?
H49A C49 H49B 108.1 . . ?
C51 C50 C49 115(2) . . ?
C51 C50 H50A 108.5 . . ?
C49 C50 H50A 108.5 . . ?
C51 C50 H50B 108.5 . . ?
C49 C50 H50B 108.5 . . ?
H50A C50 H50B 107.5 . . ?
C50 C51 C52 108(2) . . ?
C50 C51 H51A 110.1 . . ?
C52 C51 H51A 110.1 . . ?
C50 C51 H51B 110.1 . . ?
C52 C51 H51B 110.1 . . ?
H51A C51 H51B 108.4 . . ?
C47 C52 C51 114(2) . . ?
C47 C52 H52A 108.7 . . ?
C51 C52 H52A 108.7 . . ?
C47 C52 H52B 108.7 . . ?
C51 C52 H52B 108.7 . . ?
H52A C52 H52B 107.6 . . ?
C54 C53 C58 116(3) . . ?
C54 C53 N6 113(2) . . ?
C58 C53 N6 101(2) . . ?
C54 C53 H53A 109.0 . . ?
C58 C53 H53A 109.0 . . ?
N6 C53 H53A 109.0 . . ?
C55 C54 C53 112(3) . . ?
C55 C54 H54A 109.3 . . ?
C53 C54 H54A 109.3 . . ?
C55 C54 H54B 109.3 . . ?
C53 C54 H54B 109.3 . . ?
H54A C54 H54B 107.9 . . ?
C54 C55 C56 113(3) . . ?
C54 C55 H55A 108.9 . . ?
C56 C55 H55A 108.9 . . ?
C54 C55 H55B 108.9 . . ?
C56 C55 H55B 108.9 . . ?
H55A C55 H55B 107.7 . . ?
C55 C56 C57 108(3) . . ?
C55 C56 H56A 110.1 . . ?
C57 C56 H56A 110.1 . . ?
C55 C56 H56B 110.1 . . ?
C57 C56 H56B 110.1 . . ?
H56A C56 H56B 108.5 . . ?
C58 C57 C56 112(3) . . ?
C58 C57 H57A 109.3 . . ?
C56 C57 H57A 109.3 . . ?
C58 C57 H57B 109.3 . . ?
C56 C57 H57B 109.3 . . ?
H57A C57 H57B 107.9 . . ?
C57 C58 C53 105(3) . . ?
C57 C58 H58A 110.7 . . ?
C53 C58 H58A 110.7 . . ?
C57 C58 H58B 110.7 . . ?
C53 C58 H58B 110.7 . . ?
H58A C58 H58B 108.8 . . ?

loop_
_geom_bond_atom_site_label_1
_geom_bond_atom_site_label_2
_geom_bond_distance
_geom_bond_site_symmetry_2
_geom_bond_publ_flag
Er1 N1 2.413(11) . ?
Er1 C3 2.550(16) . ?
Er1 C5 2.597(17) . ?
Er1 C4 2.601(16) . ?
Er1 C10 2.607(16) . ?
Er1 C8 2.609(17) . ?
Er1 C9 2.617(16) . ?
Er1 C2 2.628(16) . ?
Er1 C1 2.644(17) . ?
Er1 S2 2.649(4) . ?
Er1 C6 2.654(15) . ?
Er1 C7 2.660(16) . ?
Er2 N4 2.379(10) . ?
Er2 C39 2.609(18) . ?
Er2 C33 2.611(15) . ?
Er2 C38 2.615(15) . ?
Er2 C34 2.622(16) . ?
Er2 C35 2.628(17) . ?
Er2 C36 2.632(17) . ?
Er2 C30 2.636(18) . ?
Er2 C32 2.643(16) . ?
Er2 C31 2.644(18) . ?
Er2 C37 2.649(16) . ?
Er2 S1 2.675(4) 2_656 ?
S1 C11 1.777(14) . ?
S1 Er2 2.675(4) 2_656 ?
S2 C40 1.751(14) . ?
N1 C17 1.314(17) . ?
N1 C14 1.446(17) . ?
N2 C17 1.335(16) . ?
N2 C18 1.480(18) . ?
N2 H2B 0.8600 . ?
N3 C17 1.367(17) . ?
N3 C24 1.48(2) . ?
N3 H3B 0.8600 . ?
N4 C46 1.27(2) . ?
N4 C43 1.429(16) . ?
N5 C46 1.39(2) . ?
N5 C47 1.47(2) . ?
N5 H5B 0.8600 . ?
N6 C46 1.41(2) . ?
N6 C53 1.63(3) . ?
N6 H6B 0.8600 . ?
C1 C2 1.33(2) . ?
C1 C5 1.37(3) . ?
C1 H1A 0.9800 . ?
C2 C3 1.35(3) . ?
C2 H2A 0.9800 . ?
C3 C4 1.46(3) . ?
C3 H3A 0.9800 . ?
C4 C5 1.34(3) . ?
C4 H4A 0.9800 . ?
C5 H5A 0.9800 . ?
C6 C7 1.36(2) . ?
C6 C10 1.39(2) . ?
C6 H6A 0.9800 . ?
C7 C8 1.44(3) . ?
C7 H7A 0.9800 . ?
C8 C9 1.42(3) . ?
C8 H8A 0.9800 . ?
C9 C10 1.37(2) . ?
C9 H9A 0.9800 . ?
C10 H10A 0.9800 . ?
C11 C12 1.36(2) . ?
C11 C16 1.413(18) . ?
C12 C13 1.413(19) . ?
C12 H12A 0.9300 . ?
C13 C14 1.397(18) . ?
C13 H13A 0.9300 . ?
C14 C15 1.360(19) . ?
C15 C16 1.351(19) . ?
C15 H15A 0.9300 . ?
C16 H16A 0.9300 . ?
C18 C23 1.47(2) . ?
C18 C19 1.51(2) . ?
C18 H18A 0.9800 . ?
C19 C20 1.58(2) . ?
C19 H19A 0.9700 . ?
C19 H19B 0.9700 . ?
C20 C21 1.51(3) . ?
C20 H20A 0.9700 . ?
C20 H20B 0.9700 . ?
C21 C22 1.51(3) . ?
C21 H21A 0.9700 . ?
C21 H21B 0.9700 . ?
C22 C23 1.48(3) . ?
C22 H22A 0.9700 . ?
C22 H22B 0.9700 . ?
C23 H23A 0.9700 . ?
C23 H23B 0.9700 . ?
C24 C25 1.44(3) . ?
C24 C29 1.47(2) . ?
C24 H24A 0.9800 . ?
C25 C26 1.50(3) . ?
C25 H25A 0.9700 . ?
C25 H25B 0.9700 . ?
C26 C27 1.52(4) . ?
C26 H26A 0.9700 . ?
C26 H26B 0.9700 . ?
C27 C28 1.47(4) . ?
C27 H27A 0.9700 . ?
C27 H27B 0.9700 . ?
C28 C29 1.49(3) . ?
C28 H28A 0.9700 . ?
C28 H28B 0.9700 . ?
C29 H29A 0.9700 . ?
C29 H29B 0.9700 . ?
C30 C31 1.38(2) . ?
C30 C34 1.39(3) . ?
C30 H30A 0.9800 . ?
C31 C32 1.36(2) . ?
C31 H31A 0.9800 . ?
C32 C33 1.38(2) . ?
C32 H32A 0.9800 . ?
C33 C34 1.46(3) . ?
C33 H33A 0.9800 . ?
C34 H34A 0.9800 . ?
C35 C36 1.31(3) . ?
C35 C39 1.38(3) . ?
C35 H35A 0.9800 . ?
C36 C37 1.40(3) . ?
C36 H36A 0.9800 . ?
C37 C38 1.41(2) . ?
C37 H37A 0.9800 . ?
C38 C39 1.43(3) . ?
C38 H38A 0.9800 . ?
C39 H39A 0.9800 . ?
C40 C45 1.400(18) . ?
C40 C41 1.405(19) . ?
C41 C42 1.36(2) . ?
C41 H41A 0.9300 . ?
C42 C43 1.413(18) . ?
C42 H42A 0.9300 . ?
C43 C44 1.371(18) . ?
C44 C45 1.38(2) . ?
C44 H44A 0.9300 . ?
C45 H45A 0.9300 . ?
C47 C52 1.45(3) . ?
C47 C48 1.47(3) . ?
C47 H47A 0.9800 . ?
C48 C49 1.68(4) . ?
C48 H48A 0.9700 . ?
C48 H48B 0.9700 . ?
C49 C50 1.53(4) . ?
C49 H49A 0.9700 . ?
C49 H49B 0.9700 . ?
C50 C51 1.38(3) . ?
C50 H50A 0.9700 . ?
C50 H50B 0.9700 . ?
C51 C52 1.54(3) . ?
C51 H51A 0.9700 . ?
C51 H51B 0.9700 . ?
C52 H52A 0.9700 . ?
C52 H52B 0.9700 . ?
C53 C54 1.486(18) . ?
C53 C58 1.493(18) . ?
C53 H53A 0.9800 . ?
C54 C55 1.445(18) . ?
C54 H54A 0.9700 . ?
C54 H54B 0.9700 . ?
C55 C56 1.464(18) . ?
C55 H55A 0.9700 . ?
C55 H55B 0.9700 . ?
C56 C57 1.491(19) . ?
C56 H56A 0.9700 . ?
C56 H56B 0.9700 . ?
C57 C58 1.481(19) . ?
C57 H57A 0.9700 . ?
C57 H57B 0.9700 . ?
C58 H58A 0.9700 . ?
C58 H58B 0.9700 . ?
